data_7063862
loop_
_publ_author_name
'Rodr\'iguez, Humberto A.'
'Cruz, Daniel A.'
'Padr\'on, Juan I.'
'Lorenzo-Luis, Pablo'

_publ_section_title
;
 (S)-BINOL-derived chiral picolinate ligand as a platform for new polymer
 frameworks: a pilot study on the effect of the binaphthyl scaffold vs.
 picolinate
;
_journal_issue 30
_journal_name_full 'New Journal of Chemistry'
_journal_page_first 12940
_journal_page_last 12947
_journal_paper_doi 10.1039/D5NJ01654A
_journal_volume 49
_journal_year 2025
_chemical_formula_moiety 'C36 H27 N6 O12 Zn2, C F3 O3 S'
_chemical_formula_sum 'C37 H27 F3 N6 O15 S Zn2'
_chemical_formula_weight 1015.44
_space_group_crystal_system trigonal
_space_group_IT_number 147
_space_group_name_Hall '-P 3'
_space_group_name_H-M_alt 'P -3'
_atom_sites_solution_hydrogens difmap
_audit_creation_date 2024-12-12
_audit_creation_method
;
Olex2 1.5
(compiled 2024.02.16 svn.r378c4104 for OlexSys, GUI svn.r6928)
;
_audit_update_record
;
2024-12-12 deposited with the CCDC.	2025-06-26 downloaded from the CCDC.
;
_cell_angle_alpha 90
_cell_angle_beta 90
_cell_angle_gamma 120
_cell_formula_units_Z 1
_cell_length_a 13.5985(3)
_cell_length_b 13.5985(3)
_cell_length_c 6.08630(10)
_cell_measurement_reflns_used 4929
_cell_measurement_temperature 298(2)
_cell_measurement_theta_max 27.5130
_cell_measurement_theta_min 2.9840
_cell_volume 974.69(3)
_computing_cell_refinement 'CrysAlisPro 1.171.43.136a (Rigaku OD, 2024)'
_computing_data_collection 'CrysAlisPro system (CCD 43.136a 64-bit (release 23-08-2024))'
_computing_data_reduction 'CrysAlisPro 1.171.43.136a (Rigaku OD, 2024)'
_computing_molecular_graphics 'Olex2 1.5 (Dolomanov et al., 2009)'
_computing_publication_material 'Olex2 1.5 (Dolomanov et al., 2009)'
_computing_structure_refinement 'SHELXL 2019/3 (Sheldrick, 2015)'
_computing_structure_solution 'SHELXT 2018/2 (Sheldrick, 2018)'
_diffrn_ambient_temperature 298(2)
_diffrn_detector 'CCD plate'
_diffrn_detector_area_resol_mean 8.1268
_diffrn_detector_type EosS2
_diffrn_measured_fraction_theta_full 0.997
_diffrn_measured_fraction_theta_max 0.936
_diffrn_measurement_details
;
List of Runs (angles in degrees, time in seconds):

  # Type    Start    End  Width  t~exp~   \w     \q     \k     \f   Frames
#--------------------------------------------------------------------------
  1  \f     14.00  86.00   1.00    5.00 -15.00 -15.81  60.00    --    72
  2  \f     86.00 158.00   1.00    5.00 -15.00 -15.81   0.00    --    72
  3  \w     84.00 110.00   1.00   10.00    --   25.49 178.00 150.00   26
  4  \w     65.00 107.00   1.00   10.00    --   25.49 178.00  30.00   42
  5  \w     -9.00  61.00   1.00   10.00    --   25.49 -77.00 150.00   70
  6  \w    -49.00  55.00   1.00   10.00    --  -26.90   0.00  60.00  104
  7  \w    -64.00 -39.00   1.00   10.00    --  -26.90-178.00-180.00   25
  8  \w     55.00  92.00   1.00   10.00    --   25.49  57.00 -90.00   37
  9  \w     22.00  49.00   1.00   10.00    --   25.49  57.00 -90.00   27
 10  \w     82.00 110.00   1.00   10.00    --   25.49 178.00-180.00   28
 11  \w   -118.00 -92.00   1.00   10.00    --  -26.90 178.00-120.00   26
 12  \w    -87.00 -48.00   1.00   10.00    --  -26.90 178.00-120.00   39
 13  \w    -86.00   9.00   1.00   10.00    --  -26.90 -37.00  30.00   95
;
_diffrn_measurement_device 'four-circle diffractometer'
_diffrn_measurement_device_type 'SuperNova, Dualflex, EosS2'
_diffrn_measurement_method '\w and \f scans'
_diffrn_orient_matrix_type 'CrysAlisPro convention (1999,Acta A55,543-557)'
_diffrn_orient_matrix_UB_11 -0.0144540000
_diffrn_orient_matrix_UB_12 -0.0578505000
_diffrn_orient_matrix_UB_13 -0.0031074000
_diffrn_orient_matrix_UB_21 -0.0569127000
_diffrn_orient_matrix_UB_22 -0.0159352000
_diffrn_orient_matrix_UB_23 -0.0259622000
_diffrn_orient_matrix_UB_31 0.0134119000
_diffrn_orient_matrix_UB_32 0.0052134000
_diffrn_orient_matrix_UB_33 -0.1135418000
_diffrn_radiation_monochromator mirror
_diffrn_radiation_probe x-ray
_diffrn_radiation_type 'Mo K\a'
_diffrn_radiation_wavelength 0.71073
_diffrn_reflns_av_R_equivalents 0.0294
_diffrn_reflns_av_unetI/netI 0.0200
_diffrn_reflns_Laue_measured_fraction_full 0.997
_diffrn_reflns_Laue_measured_fraction_max 0.936
_diffrn_reflns_limit_h_max 17
_diffrn_reflns_limit_h_min -17
_diffrn_reflns_limit_k_max 17
_diffrn_reflns_limit_k_min -17
_diffrn_reflns_limit_l_max 7
_diffrn_reflns_limit_l_min -7
_diffrn_reflns_number 9243
_diffrn_reflns_point_group_measured_fraction_full 0.997
_diffrn_reflns_point_group_measured_fraction_max 0.936
_diffrn_reflns_theta_full 25.242
_diffrn_reflns_theta_max 28.339
_diffrn_reflns_theta_min 1.729
_diffrn_source 'micro-focus sealed X-ray tube'
_diffrn_source_type 'SuperNova (Mo) X-ray Source'
_exptl_absorpt_coefficient_mu 1.380
_exptl_absorpt_correction_T_max 1.000
_exptl_absorpt_correction_T_min 0.624
_exptl_absorpt_correction_type gaussian
_exptl_absorpt_process_details
;
CrysAlisPro 1.171.43.136a (Rigaku Oxford Diffraction, 2024)
Numerical absorption correction based on gaussian integration over
a multifaceted crystal model
Empirical absorption correction using spherical harmonics,
implemented in SCALE3 ABSPACK scaling algorithm.
;
_exptl_crystal_colour colourless
_exptl_crystal_colour_primary colourless
_exptl_crystal_density_diffrn 1.730
_exptl_crystal_description block
_exptl_crystal_F_000 514
_exptl_crystal_size_max 0.22
_exptl_crystal_size_mid 0.13
_exptl_crystal_size_min 0.08
_refine_diff_density_max 0.326
_refine_diff_density_min -0.378
_refine_diff_density_rms 0.050
_refine_ls_extinction_method none
_refine_ls_goodness_of_fit_ref 1.098
_refine_ls_hydrogen_treatment refall
_refine_ls_matrix_type full
_refine_ls_number_parameters 125
_refine_ls_number_reflns 1526
_refine_ls_number_restraints 0
_refine_ls_restrained_S_all 1.098
_refine_ls_R_factor_all 0.0332
_refine_ls_R_factor_gt 0.0297
_refine_ls_shift/su_max 0.000
_refine_ls_shift/su_mean 0.000
_refine_ls_structure_factor_coef Fsqd
_refine_ls_weighting_details 'w=1/[\s^2^(Fo^2^)+(0.0289P)^2^+0.4957P] where P=(Fo^2^+2Fc^2^)/3'
_refine_ls_weighting_scheme calc
_refine_ls_wR_factor_gt 0.0693
_refine_ls_wR_factor_ref 0.0710
_reflns_Friedel_coverage 0.000
_reflns_number_gt 1416
_reflns_number_total 1526
_reflns_threshold_expression 'I > 2\s(I)'
_cod_data_source_file d5nj01654a2.cif
_cod_data_source_block hb_6b
_cod_depositor_comments 'Adding full bibliography for 7063861--7063863.cif.'
_cod_original_cell_volume 974.69(5)
_cod_database_code 7063862
_shelx_shelxl_version_number 2019/3
_chemical_oxdiff_formula 'C16 H16 N2 O6 Zn'
_shelx_space_group_comment
;
The symmetry employed for this shelxl refinement is uniquely defined
by the following loop, which should always be used as a source of
symmetry information in preference to the above space-group names.
They are only intended as comments.
;
_shelx_estimated_absorpt_t_max 0.898
_shelx_estimated_absorpt_t_min 0.751
_olex2_refinement_description
;
1. Rigid body (RIGU) restrains
 C11
 with sigma for 1-2 distances of 0.002 and sigma for 1-3 distances of 0.002
2. Others
 Fixed Sof: C11(0.166667) O11(0.5) F11(0.5)
;
_olex2_submission_special_instructions 'No special instructions were received'
_oxdiff_exptl_absorpt_empirical_details
;
Empirical correction (ABSPACK) includes:
- Absorption correction using spherical harmonics
- Frame scaling
;
_oxdiff_exptl_absorpt_empirical_full_max 1.192
_oxdiff_exptl_absorpt_empirical_full_min 0.820

loop_
_space_group_symop_operation_xyz
'x, y, z'
'-y, x-y, z'
'-x+y, -x, z'
'-x, -y, -z'
'y, -x+y, -z'
'x-y, x, -z'

loop_
_atom_site_label
_atom_site_type_symbol
_atom_site_fract_x
_atom_site_fract_y
_atom_site_fract_z
_atom_site_U_iso_or_equiv
_atom_site_adp_type
_atom_site_occupancy
_atom_site_site_symmetry_order
_atom_site_calc_flag
_atom_site_refinement_flags_posn
_atom_site_refinement_flags_adp
_atom_site_refinement_flags_occupancy
_atom_site_disorder_assembly
_atom_site_disorder_group
Zn1 Zn 0.333333 0.666667 -0.09233(6) 0.02813(13) Uani 1 3 d S T P . .
O1 O 0.39805(11) 0.81424(11) -0.2949(2) 0.0343(3) Uani 1 1 d . . . . .
N1 N 0.48306(13) 0.78410(12) 0.0766(2) 0.0285(3) Uani 1 1 d . . . . .
O2 O 0.54460(12) 0.98972(12) -0.3325(2) 0.0447(4) Uani 1 1 d . . . . .
C6 C 0.52468(19) 0.76682(18) 0.2629(3) 0.0369(4) Uani 1 1 d . . . . .
C1 C 0.49034(15) 0.89451(15) -0.2362(3) 0.0298(4) Uani 1 1 d . . . . .
C2 C 0.54621(15) 0.88107(15) -0.0335(3) 0.0296(4) Uani 1 1 d . . . . .
C5 C 0.6311(2) 0.8449(2) 0.3399(4) 0.0471(5) Uani 1 1 d . . . . .
C3 C 0.65346(19) 0.96188(19) 0.0334(4) 0.0457(5) Uani 1 1 d . . . . .
C4 C 0.6965(2) 0.9420(2) 0.2250(4) 0.0529(6) Uani 1 1 d . . . . .
C11 C 1.000000 1.000000 -0.7509(17) 0.063(2) Uani 0.5 3 d S T P . .
O11 O 0.8888(3) 0.9808(3) -0.4083(6) 0.0593(9) Uani 0.5 1 d . . P . .
F11 F 0.9020(4) 0.9833(4) -0.1556(7) 0.1052(13) Uani 0.5 1 d . . P . .
S11 S 1.000000 1.000000 -0.500000 0.0703(5) Uani 1 6 d S T P . .
H6 H 0.4779(19) 0.698(2) 0.331(3) 0.040(6) Uiso 1 1 d . . . . .
H4 H 0.766(2) 0.991(2) 0.268(4) 0.058(7) Uiso 1 1 d . . . . .
H5 H 0.655(2) 0.828(2) 0.472(4) 0.061(7) Uiso 1 1 d . . . . .
H3 H 0.690(2) 1.023(2) -0.051(4) 0.058(8) Uiso 1 1 d . . . . .
H2 H 0.500000 1.000000 -0.500000 0.095(15) Uiso 1 2 d S . P . .

loop_
_atom_site_aniso_label
_atom_site_aniso_U_11
_atom_site_aniso_U_22
_atom_site_aniso_U_33
_atom_site_aniso_U_23
_atom_site_aniso_U_13
_atom_site_aniso_U_12
Zn1 0.02799(15) 0.02799(15) 0.0284(2) 0.000 0.000 0.01400(7)
O1 0.0365(7) 0.0314(7) 0.0296(6) 0.0035(5) -0.0077(5) 0.0130(6)
N1 0.0322(8) 0.0309(8) 0.0253(7) 0.0014(6) -0.0015(6) 0.0179(6)
O2 0.0478(8) 0.0325(7) 0.0410(8) 0.0110(6) -0.0087(6) 0.0104(6)
C6 0.0482(11) 0.0424(11) 0.0271(9) 0.0022(8) -0.0033(8) 0.0279(10)
C1 0.0346(9) 0.0297(9) 0.0259(8) 0.0018(7) -0.0014(7) 0.0166(8)
C2 0.0315(9) 0.0296(9) 0.0286(8) 0.0003(7) -0.0033(7) 0.0161(7)
C5 0.0559(13) 0.0592(14) 0.0366(11) -0.0073(10) -0.0195(10) 0.0365(12)
C3 0.0376(11) 0.0372(11) 0.0500(13) 0.0032(9) -0.0111(10) 0.0096(9)
C4 0.0432(12) 0.0510(13) 0.0587(14) -0.0103(11) -0.0243(11) 0.0192(11)
C11 0.060(3) 0.060(3) 0.070(6) 0.000 0.000 0.0300(17)
O11 0.0418(18) 0.066(2) 0.071(2) 0.0023(18) 0.0031(16) 0.0277(17)
F11 0.098(3) 0.122(3) 0.102(3) 0.004(3) 0.037(2) 0.059(3)
S11 0.0407(5) 0.0407(5) 0.1297(17) 0.000 0.000 0.0203(2)

loop_
_atom_type_symbol
_atom_type_description
_atom_type_scat_dispersion_real
_atom_type_scat_dispersion_imag
_atom_type_scat_source
C C 0.0033 0.0016 'International Tables Vol C Tables 4.2.6.8 and 6.1.1.4'
H H 0.0000 0.0000 'International Tables Vol C Tables 4.2.6.8 and 6.1.1.4'
F F 0.0171 0.0103 'International Tables Vol C Tables 4.2.6.8 and 6.1.1.4'
N N 0.0061 0.0033 'International Tables Vol C Tables 4.2.6.8 and 6.1.1.4'
O O 0.0106 0.0060 'International Tables Vol C Tables 4.2.6.8 and 6.1.1.4'
S S 0.1246 0.1234 'International Tables Vol C Tables 4.2.6.8 and 6.1.1.4'
Zn Zn 0.2839 1.4301 'International Tables Vol C Tables 4.2.6.8 and 6.1.1.4'

loop_
_exptl_crystal_face_index_h
_exptl_crystal_face_index_k
_exptl_crystal_face_index_l
_exptl_crystal_face_perp_dist
3 1 -8 0.0978
-13 19 0 0.0469
2 -8 8 0.1114
13 -19 0 0.0827
0 -2 -9 0.0990
-14 -4 0 0.0441
-4 1 8 0.0992
14 4 0 0.0309

loop_
_geom_angle_atom_site_label_1
_geom_angle_atom_site_label_2
_geom_angle_atom_site_label_3
_geom_angle
_geom_angle_site_symmetry_1
_geom_angle_site_symmetry_3
_geom_angle_publ_flag
O1 Zn1 O1 89.97(5) . 3_565 ?
O1 Zn1 O1 89.97(5) 2_665 . ?
O1 Zn1 O1 89.97(5) 2_665 3_565 ?
N1 Zn1 O1 77.46(5) 3_565 3_565 ?
N1 Zn1 O1 166.51(5) 3_565 . ?
N1 Zn1 O1 77.46(5) 2_665 2_665 ?
N1 Zn1 O1 94.85(5) 3_565 2_665 ?
N1 Zn1 O1 94.85(5) 2_665 . ?
N1 Zn1 O1 77.46(5) . . ?
N1 Zn1 O1 166.51(5) 2_665 3_565 ?
N1 Zn1 O1 166.51(5) . 2_665 ?
N1 Zn1 O1 94.85(5) . 3_565 ?
N1 Zn1 N1 98.49(5) . 3_565 ?
N1 Zn1 N1 98.49(5) 2_665 . ?
N1 Zn1 N1 98.50(5) 2_665 3_565 ?
C1 O1 Zn1 115.03(11) . . ?
C6 N1 Zn1 127.50(13) . . ?
C2 N1 Zn1 113.60(11) . . ?
C2 N1 C6 118.50(16) . . ?
C1 O2 H2 115.54(13) . . ?
N1 C6 C5 121.66(19) . . ?
N1 C6 H6 114.9(14) . . ?
C5 C6 H6 123.4(14) . . ?
O1 C1 O2 125.73(16) . . ?
O1 C1 C2 118.75(15) . . ?
O2 C1 C2 115.53(16) . . ?
N1 C2 C1 114.52(15) . . ?
N1 C2 C3 122.66(17) . . ?
C3 C2 C1 122.82(17) . . ?
C6 C5 H5 117.5(16) . . ?
C4 C5 C6 119.81(19) . . ?
C4 C5 H5 122.7(16) . . ?
C2 C3 C4 118.3(2) . . ?
C2 C3 H3 116.9(17) . . ?
C4 C3 H3 124.9(17) . . ?
C5 C4 C3 119.1(2) . . ?
C5 C4 H4 120.8(17) . . ?
C3 C4 H4 120.1(17) . . ?
O11 C11 O11 90.8(4) 6_654 4_774 ?
O11 C11 O11 90.8(4) 5_564 4_774 ?
O11 C11 O11 90.8(4) 5_564 6_654 ?
F11 C11 O11 127.6(3) 5_564 4_774 ?
F11 C11 O11 127.8(3) 6_654 4_774 ?
F11 C11 O11 127.8(3) 4_774 5_564 ?
F11 C11 O11 59.4(2) 5_564 5_564 ?
F11 C11 O11 127.6(3) 4_774 6_654 ?
F11 C11 O11 59.4(2) 4_774 4_774 ?
F11 C11 O11 59.4(2) 6_654 6_654 ?
F11 C11 O11 127.6(3) 6_654 5_564 ?
F11 C11 O11 127.8(3) 5_564 6_654 ?
F11 C11 F11 103.7(5) 6_654 5_564 ?
F11 C11 F11 103.7(5) 4_774 5_564 ?
F11 C11 F11 103.7(5) 6_654 4_774 ?
F11 C11 S11 114.7(4) 5_564 . ?
F11 C11 S11 114.7(4) 4_774 . ?
F11 C11 S11 114.7(4) 6_654 . ?
S11 C11 O11 55.3(3) . 4_774 ?
S11 C11 O11 55.3(3) . 5_564 ?
S11 C11 O11 55.3(3) . 6_654 ?
C11 O11 O11 91.9(2) 4_774 6_654 ?
C11 O11 O11 91.9(2) 4_774 5_564 ?
O11 O11 O11 85.2(3) 5_564 6_654 ?
F11 O11 C11 49.2(3) . 4_774 ?
F11 O11 O11 125.4(3) . 6_654 ?
F11 O11 O11 125.2(3) . 5_564 ?
S11 O11 C11 56.4(3) . 4_774 ?
S11 O11 O11 53.56(7) . 5_564 ?
S11 O11 O11 53.56(7) . 6_654 ?
S11 O11 F11 105.6(3) . . ?
C11 F11 O11 71.4(4) 4_774 . ?
C11 S11 C11 180.0 . 4_774 ?
O11 S11 C11 68.27(14) 4_774 . ?
O11 S11 C11 68.27(14) 5_564 . ?
O11 S11 C11 111.73(14) 2_765 . ?
O11 S11 C11 68.27(14) 2_765 4_774 ?
O11 S11 C11 111.73(14) 3_675 . ?
O11 S11 C11 68.27(14) 3_675 4_774 ?
O11 S11 C11 68.27(14) . 4_774 ?
O11 S11 C11 111.73(14) . . ?
O11 S11 C11 111.73(14) 5_564 4_774 ?
O11 S11 C11 111.73(14) 6_654 4_774 ?
O11 S11 C11 111.73(14) 4_774 4_774 ?
O11 S11 C11 68.27(14) 6_654 . ?
O11 S11 O11 72.88(15) 2_765 4_774 ?
O11 S11 O11 107.12(15) 5_564 4_774 ?
O11 S11 O11 107.12(15) 3_675 . ?
O11 S11 O11 72.88(15) 2_765 6_654 ?
O11 S11 O11 180.0 . 4_774 ?
O11 S11 O11 180.0 3_675 6_654 ?
O11 S11 O11 180.0 5_564 2_765 ?
O11 S11 O11 72.88(15) 5_564 3_675 ?
O11 S11 O11 107.12(15) . 2_765 ?
O11 S11 O11 72.88(15) 3_675 4_774 ?
O11 S11 O11 107.12(15) 5_564 6_654 ?
O11 S11 O11 72.88(15) 5_564 . ?
O11 S11 O11 107.12(15) 6_654 4_774 ?
O11 S11 O11 72.88(15) . 6_654 ?
O11 S11 O11 107.12(15) 3_675 2_765 ?

loop_
_geom_bond_atom_site_label_1
_geom_bond_atom_site_label_2
_geom_bond_distance
_geom_bond_site_symmetry_2
_geom_bond_publ_flag
Zn1 O1 2.1344(12) . ?
Zn1 O1 2.1344(12) 3_565 ?
Zn1 O1 2.1344(12) 2_665 ?
Zn1 N1 2.1217(15) 3_565 ?
Zn1 N1 2.1216(15) . ?
Zn1 N1 2.1217(15) 2_665 ?
O1 C1 1.235(2) . ?
N1 C6 1.340(2) . ?
N1 C2 1.339(2) . ?
O2 C1 1.269(2) . ?
O2 H2 1.2292(13) . ?
C6 C5 1.381(3) . ?
C6 H6 0.93(2) . ?
C1 C2 1.507(2) . ?
C2 C3 1.378(3) . ?
C5 C4 1.360(4) . ?
C5 H5 0.93(3) . ?
C3 C4 1.390(3) . ?
C3 H3 0.88(3) . ?
C4 H4 0.88(3) . ?
C11 O11 1.702(7) 4_774 ?
C11 O11 1.702(7) 6_654 ?
C11 O11 1.702(7) 5_564 ?
C11 F11 1.360(6) 5_564 ?
C11 F11 1.360(6) 6_654 ?
C11 F11 1.360(6) 4_774 ?
C11 S11 1.527(10) . ?
O11 O11 1.790(5) 6_654 ?
O11 O11 1.790(5) 5_564 ?
O11 F11 1.547(5) . ?
O11 S11 1.507(3) . ?

loop_
_geom_torsion_atom_site_label_1
_geom_torsion_atom_site_label_2
_geom_torsion_atom_site_label_3
_geom_torsion_atom_site_label_4
_geom_torsion
_geom_torsion_site_symmetry_1
_geom_torsion_site_symmetry_2
_geom_torsion_site_symmetry_3
_geom_torsion_site_symmetry_4
_geom_torsion_publ_flag
Zn1 O1 C1 O2 179.50(15) . . . . ?
Zn1 O1 C1 C2 -0.2(2) . . . . ?
Zn1 N1 C6 C5 170.80(15) . . . . ?
Zn1 N1 C2 C1 8.83(19) . . . . ?
Zn1 N1 C2 C3 -171.19(16) . . . . ?
O1 C1 C2 N1 -6.0(2) . . . . ?
O1 C1 C2 C3 174.07(19) . . . . ?
N1 C6 C5 C4 -0.3(3) . . . . ?
N1 C2 C3 C4 -1.0(3) . . . . ?
O2 C1 C2 N1 174.29(16) . . . . ?
O2 C1 C2 C3 -5.7(3) . . . . ?
C6 N1 C2 C1 -177.85(16) . . . . ?
C6 N1 C2 C3 2.1(3) . . . . ?
C6 C5 C4 C3 1.4(4) . . . . ?
C1 C2 C3 C4 178.9(2) . . . . ?
C2 N1 C6 C5 -1.5(3) . . . . ?
C2 C3 C4 C5 -0.8(4) . . . . ?
C11 O11 S11 C11 180.000(1) 4_774 . . . ?
C11 O11 S11 O11 122.67(16) 4_774 . . 6_654 ?
C11 O11 S11 O11 -122.67(16) 4_774 . . 5_564 ?
C11 O11 S11 O11 57.33(16) 4_774 . . 2_765 ?
C11 O11 S11 O11 -57.33(16) 4_774 . . 3_675 ?
O11 C11 S11 O11 -119.996(1) 4_774 . . 6_654 ?
O11 C11 S11 O11 180.000(3) 5_564 . . 2_765 ?
O11 C11 S11 O11 -59.999(1) 4_774 . . 2_765 ?
O11 C11 S11 O11 -60.003(2) 6_654 . . . ?
O11 C11 S11 O11 -120.003(2) 6_654 . . 5_564 ?
O11 C11 S11 O11 -120.001(2) 5_564 . . 4_774 ?
O11 C11 S11 O11 120.001(1) 4_774 . . 5_564 ?
O11 C11 S11 O11 180.001(1) 4_774 . . . ?
O11 C11 S11 O11 -60.000(3) 5_564 . . 3_675 ?
O11 C11 S11 O11 120.003(3) 5_564 . . 6_654 ?
O11 C11 S11 O11 60.001(1) 4_774 . . 3_675 ?
O11 C11 S11 O11 119.996(2) 6_654 . . 4_774 ?
O11 C11 S11 O11 60.000(3) 5_564 . . . ?
O11 C11 S11 O11 59.997(2) 6_654 . . 2_765 ?
O11 C11 S11 O11 179.997(2) 6_654 . . 3_675 ?
O11 O11 F11 C11 56.0(3) 6_654 . . 4_774 ?
O11 O11 F11 C11 -56.3(3) 5_564 . . 4_774 ?
O11 O11 S11 C11 57.33(16) 6_654 . . . ?
O11 O11 S11 C11 122.67(16) 5_564 . . 4_774 ?
O11 O11 S11 C11 -122.67(16) 6_654 . . 4_774 ?
O11 O11 S11 C11 -57.33(16) 5_564 . . . ?
O11 O11 S11 O11 180.000(1) 5_564 . . 2_765 ?
O11 O11 S11 O11 114.7(3) 6_654 . . 5_564 ?
O11 O11 S11 O11 -65.3(3) 6_654 . . 2_765 ?
O11 O11 S11 O11 180.002(1) 6_654 . . 3_675 ?
O11 O11 S11 O11 65.3(3) 5_564 . . 3_675 ?
O11 O11 S11 O11 -114.7(3) 5_564 . . 6_654 ?
F11 C11 S11 O11 -59.8(3) 4_774 . . 2_765 ?
F11 C11 S11 O11 -119.8(3) 5_564 . . 4_774 ?
F11 C11 S11 O11 60.2(3) 5_564 . . . ?
F11 C11 S11 O11 -179.8(3) 5_564 . . 2_765 ?
F11 C11 S11 O11 -119.8(3) 6_654 . . 5_564 ?
F11 C11 S11 O11 60.2(3) 6_654 . . 2_765 ?
F11 C11 S11 O11 0.2(3) 6_654 . . 6_654 ?
F11 C11 S11 O11 -59.8(3) 6_654 . . . ?
F11 C11 S11 O11 120.2(3) 5_564 . . 6_654 ?
F11 C11 S11 O11 -119.8(3) 4_774 . . 6_654 ?
F11 C11 S11 O11 120.2(3) 6_654 . . 4_774 ?
F11 C11 S11 O11 -179.8(3) 4_774 . . . ?
F11 C11 S11 O11 0.2(3) 5_564 . . 5_564 ?
F11 C11 S11 O11 -179.8(3) 6_654 . . 3_675 ?
F11 C11 S11 O11 120.2(3) 4_774 . . 5_564 ?
F11 C11 S11 O11 60.2(3) 4_774 . . 3_675 ?
F11 C11 S11 O11 -59.8(3) 5_564 . . 3_675 ?
F11 C11 S11 O11 0.2(3) 4_774 . . 4_774 ?
F11 O11 S11 C11 -179.9(2) . . . . ?
F11 O11 S11 C11 0.1(2) . . . 4_774 ?
F11 O11 S11 O11 122.8(3) . . . 6_654 ?
F11 O11 S11 O11 -122.5(3) . . . 5_564 ?
F11 O11 S11 O11 -57.2(3) . . . 3_675 ?
F11 O11 S11 O11 57.5(3) . . . 2_765 ?
S11 O11 F11 C11 -0.1(3) . . . 4_774 ?

loop_
_exptl_oxdiff_crystal_face_indexfrac_h
_exptl_oxdiff_crystal_face_indexfrac_k
_exptl_oxdiff_crystal_face_indexfrac_l
_exptl_oxdiff_crystal_face_x
_exptl_oxdiff_crystal_face_y
_exptl_oxdiff_crystal_face_z
2.6330 1.4230 -8.3827 -0.0943 0.0451 0.9945
-12.8349 18.7429 0.1249 -0.8992 0.4286 -0.0886
1.7830 -7.5462 7.8233 0.3865 -0.1843 -0.9037
12.8649 -18.7297 -0.2157 0.8982 -0.4281 0.0994
0.0027 -1.5795 -8.5436 0.1179 0.2468 0.9619
-14.4824 -3.6375 0.0719 0.4195 0.8803 -0.2214
-3.8420 0.5813 8.3798 -0.0041 -0.0082 -1.0000
14.4997 3.5929 -0.3365 -0.4164 -0.8737 0.2514
